data_7037419
loop_
_publ_author_name
'van Dijkman, Thomas F.'
'Siegler, Maxime A.'
'Bouwman, Elisabeth'

_publ_section_title
;
 Highly tunable fluorinated trispyrazolylborates
 [HB(3-CF3-5-{4-RPh}pz)3](-) (R = NO2, CF3, Cl, F, H, OMe and NMe2) and
 their copper(i) complexes.
;
_journal_issue 48
_journal_name_full 'Dalton transactions (Cambridge, England : 2003)'
_journal_page_first 21109
_journal_page_last 21123
_journal_paper_doi 10.1039/c5dt04006j
_journal_volume 44
_journal_year 2015
_chemical_formula_moiety 'C35 H25 B Cu F9 N6 O3, C35 H29 B Cu F9 N6 O3'
_chemical_formula_sum 'C35 H27 B Cu F9 N6 O3'
_chemical_formula_weight 824.97
_space_group_crystal_system orthorhombic
_space_group_IT_number 29
_space_group_name_Hall 'P 2c -2ac'
_space_group_name_H-M_alt 'P c a 21'
_symmetry_space_group_name_Hall 'P 2c -2ac'
_symmetry_space_group_name_H-M 'P c a 21'
_atom_sites_solution_hydrogens mixed
_atom_sites_solution_primary direct
_atom_sites_solution_secondary difmap
_audit_creation_method SHELXL-2014/7
_audit_update_record
;
2015-10-08 deposited with the CCDC.
2015-11-12 downloaded from the CCDC.
;
_cell_angle_alpha 90
_cell_angle_beta 90
_cell_angle_gamma 90
_cell_formula_units_Z 8
_cell_length_a 17.25818(18)
_cell_length_b 14.28140(11)
_cell_length_c 28.1090(3)
_cell_measurement_reflns_used 26430
_cell_measurement_temperature 110(2)
_cell_measurement_theta_max 71.99
_cell_measurement_theta_min 3.07
_cell_volume 6928.05(12)
_computing_cell_refinement
;
CrysAlisPro, Agilent Technologies,
Version 1.171.36.32 (release 02-08-2013 CrysAlis171 .NET)
(compiled Aug  2 2013,16:46:58)
;
_computing_data_collection
;
CrysAlisPro, Agilent Technologies,
Version 1.171.36.32 (release 02-08-2013 CrysAlis171 .NET)
(compiled Aug  2 2013,16:46:58)
;
_computing_data_reduction
;
CrysAlisPro, Agilent Technologies,
Version 1.171.36.32 (release 02-08-2013 CrysAlis171 .NET)
(compiled Aug  2 2013,16:46:58)
;
_computing_molecular_graphics 'SHELXTL v6.10 (Sheldrick, 2008)'
_computing_publication_material 'SHELXTL v6.10 (Sheldrick, 2008)'
_computing_structure_refinement 'SHELXL-2013 (Sheldrick, 2013)'
_computing_structure_solution 'SHELXS-2013 (Sheldrick, 2013)'
_diffrn_ambient_temperature 110(2)
_diffrn_measured_fraction_theta_full 0.999
_diffrn_measured_fraction_theta_max 0.999
_diffrn_measurement_device_type 'SuperNova, Dual, Cu at zero, Atlas'
_diffrn_measurement_method '\w scans'
_diffrn_radiation_monochromator mirror
_diffrn_radiation_source 'SuperNova (Cu) X-ray Source'
_diffrn_radiation_type CuK\a
_diffrn_radiation_wavelength 1.54178
_diffrn_reflns_av_R_equivalents 0.0366
_diffrn_reflns_av_unetI/netI 0.0304
_diffrn_reflns_laue_measured_fraction_full 0.999
_diffrn_reflns_laue_measured_fraction_max 0.999
_diffrn_reflns_limit_h_max 21
_diffrn_reflns_limit_h_min -19
_diffrn_reflns_limit_k_max 17
_diffrn_reflns_limit_k_min -17
_diffrn_reflns_limit_l_max 34
_diffrn_reflns_limit_l_min -34
_diffrn_reflns_number 55091
_diffrn_reflns_point_group_measured_fraction_full 0.999
_diffrn_reflns_point_group_measured_fraction_max 0.999
_diffrn_reflns_theta_full 67.679
_diffrn_reflns_theta_max 71.877
_diffrn_reflns_theta_min 3.094
_exptl_absorpt_coefficient_mu 1.745
_exptl_absorpt_correction_T_max 0.883
_exptl_absorpt_correction_T_min 0.603
_exptl_absorpt_correction_type analytical
_exptl_absorpt_process_details
;
CrysAlisPro, Agilent Technologies,
Version 1.171.36.32 (release 02-08-2013 CrysAlis171 .NET)
(compiled Aug  2 2013,16:46:58)
Analytical numeric absorption correction using a multifaceted crystal
            model based on expressions derived by R.C. Clark & J.S. Reid.
(Clark, R. C. & Reid, J. S. (1995). Acta Cryst. A51, 887-897)
;
_exptl_crystal_colour colorless
_exptl_crystal_density_diffrn 1.582
_exptl_crystal_description lath
_exptl_crystal_F_000 3344
_exptl_crystal_size_max 0.46
_exptl_crystal_size_mid 0.18
_exptl_crystal_size_min 0.08
_refine_diff_density_max 0.494
_refine_diff_density_min -0.471
_refine_diff_density_rms 0.065
_refine_ls_abs_structure_details
;
 Refined as an inversion twin.
;
_refine_ls_abs_structure_Flack 0.43(3)
_refine_ls_extinction_method none
_refine_ls_goodness_of_fit_ref 1.055
_refine_ls_hydrogen_treatment mixed
_refine_ls_matrix_type full
_refine_ls_number_parameters 1032
_refine_ls_number_reflns 13566
_refine_ls_number_restraints 56
_refine_ls_restrained_S_all 1.053
_refine_ls_R_factor_all 0.0390
_refine_ls_R_factor_gt 0.0369
_refine_ls_shift/su_max 0.001
_refine_ls_shift/su_mean 0.000
_refine_ls_structure_factor_coef Fsqd
_refine_ls_weighting_details 'w=1/[\s^2^(Fo^2^)+(0.0523P)^2^+5.9432P] where P=(Fo^2^+2Fc^2^)/3'
_refine_ls_weighting_scheme calc
_refine_ls_wR_factor_gt 0.1027
_refine_ls_wR_factor_ref 0.1043
_reflns_Friedel_coverage 0.957
_reflns_friedel_fraction_full 0.999
_reflns_friedel_fraction_max 0.999
_reflns_number_gt 12997
_reflns_number_total 13566
_reflns_threshold_expression 'I > 2\s(I)'
_cod_data_source_file c5dt04006j2.cif
_cod_data_source_block 5f
_cod_depositor_comments 'Adding full bibliography for 7037416--7037425.cif.'
_cod_database_code 7037419
_shelx_shelxl_version_number 2014/7
_shelx_space_group_comment
;
The symmetry employed for this shelxl refinement is uniquely defined
by the following loop, which should always be used as a source of
symmetry information in preference to the above space-group names.
They are only intended as comments.
;

loop_
_space_group_symop_operation_xyz
'x, y, z'
'-x, -y, z+1/2'
'x+1/2, -y, z'
'-x+1/2, y, z+1/2'

loop_
_atom_site_label
_atom_site_type_symbol
_atom_site_fract_x
_atom_site_fract_y
_atom_site_fract_z
_atom_site_U_iso_or_equiv
_atom_site_adp_type
_atom_site_occupancy
_atom_site_site_symmetry_order
_atom_site_calc_flag
_atom_site_refinement_flags_posn
_atom_site_refinement_flags_adp
_atom_site_refinement_flags_occupancy
_atom_site_disorder_assembly
_atom_site_disorder_group
Cu1 Cu 0.36002(4) 0.48433(4) 0.48988(2) 0.01818(14) Uani 1 1 d . . . . .
C1 C 0.3247(3) 0.5250(4) 0.55652(17) 0.0275(10) Uani 1 1 d D . . . .
H1A H 0.275(3) 0.503(4) 0.563(2) 0.033 Uiso 1 1 d D U . . .
H1B H 0.338(3) 0.590(3) 0.561(2) 0.033 Uiso 1 1 d D U . . .
C2 C 0.3816(3) 0.4605(4) 0.56042(17) 0.0290(10) Uani 1 1 d D . . . .
H2A H 0.433(3) 0.482(4) 0.566(2) 0.035 Uiso 1 1 d D U . . .
H2B H 0.366(3) 0.399(4) 0.568(2) 0.035 Uiso 1 1 d D U . . .
C13 C 0.4618(2) 0.3152(3) 0.45393(16) 0.0185(8) Uani 1 1 d . . . . .
C14 C 0.4919(2) 0.2852(3) 0.41032(17) 0.0197(8) Uani 1 1 d . . . . .
H14 H 0.5251 0.2334 0.4046 0.024 Uiso 1 1 calc R U . . .
C15 C 0.4624(2) 0.3476(3) 0.37744(15) 0.0175(8) Uani 1 1 d . . . . .
C16 C 0.5722(4) 0.3631(5) 0.15733(19) 0.0440(14) Uani 1 1 d . . . . .
H16A H 0.6045 0.4152 0.1684 0.066 Uiso 1 1 calc R U . . .
H16B H 0.5672 0.3661 0.1226 0.066 Uiso 1 1 calc R U . . .
H16C H 0.5964 0.3036 0.1664 0.066 Uiso 1 1 calc R U . . .
C23 C 0.1976(2) 0.5118(3) 0.43875(17) 0.0167(8) Uani 1 1 d . . . . .
C24 C 0.1707(3) 0.5203(3) 0.39223(17) 0.0199(8) Uani 1 1 d . . . . .
H24 H 0.1185 0.5242 0.3817 0.024 Uiso 1 1 calc R U . . .
C25 C 0.2373(3) 0.5218(3) 0.36491(15) 0.0179(8) Uani 1 1 d . . . . .
C26 C 0.3125(3) 0.6217(4) 0.14433(17) 0.0367(12) Uani 1 1 d . . . . .
H26A H 0.2855 0.6811 0.1498 0.055 Uiso 1 1 calc R U . . .
H26B H 0.3169 0.6105 0.1100 0.055 Uiso 1 1 calc R U . . .
H26C H 0.3644 0.6247 0.1584 0.055 Uiso 1 1 calc R U . . .
C33 C 0.4702(3) 0.6728(3) 0.46409(15) 0.0180(8) Uani 1 1 d . . . . .
C34 C 0.4962(2) 0.7166(3) 0.42261(15) 0.0201(9) Uani 1 1 d . . . . .
H34 H 0.5254 0.7728 0.4200 0.024 Uiso 1 1 calc R U . . .
C35 C 0.4700(2) 0.6604(3) 0.38645(16) 0.0176(8) Uani 1 1 d . . . . .
C36 C 0.5433(3) 0.6718(4) 0.15930(17) 0.0357(12) Uani 1 1 d . . . . .
H36A H 0.5951 0.6551 0.1707 0.054 Uiso 1 1 calc R U . . .
H36B H 0.5473 0.6997 0.1275 0.054 Uiso 1 1 calc R U . . .
H36C H 0.5110 0.6155 0.1578 0.054 Uiso 1 1 calc R U . . .
C131 C 0.4764(2) 0.2710(3) 0.50121(16) 0.0210(9) Uani 1 1 d . . . . .
C151 C 0.4728(3) 0.3498(3) 0.32522(15) 0.0189(8) Uani 1 1 d . . . . .
C152 C 0.4091(2) 0.3576(3) 0.29462(16) 0.0225(9) Uani 1 1 d . . . . .
H152 H 0.3583 0.3588 0.3075 0.027 Uiso 1 1 calc R U . . .
C153 C 0.4189(3) 0.3634(3) 0.24629(17) 0.0268(9) Uani 1 1 d . . . . .
H153 H 0.3751 0.3687 0.2260 0.032 Uiso 1 1 calc R U . . .
C154 C 0.4934(3) 0.3617(3) 0.22700(16) 0.0256(9) Uani 1 1 d . . . . .
C155 C 0.5576(3) 0.3514(3) 0.25653(16) 0.0233(9) Uani 1 1 d . . . . .
H155 H 0.6083 0.3487 0.2434 0.028 Uiso 1 1 calc R U . . .
C156 C 0.5465(3) 0.3452(3) 0.30550(16) 0.0214(8) Uani 1 1 d . . . . .
H156 H 0.5901 0.3376 0.3258 0.026 Uiso 1 1 calc R U . . .
C231 C 0.1486(3) 0.5130(3) 0.48258(19) 0.0219(10) Uani 1 1 d . . . . .
C251 C 0.2454(2) 0.5324(3) 0.31282(15) 0.0181(8) Uani 1 1 d . . . . .
C252 C 0.2838(3) 0.6091(3) 0.29290(15) 0.0209(8) Uani 1 1 d . . . . .
H252 H 0.3043 0.6562 0.3132 0.025 Uiso 1 1 calc R U . . .
C253 C 0.2926(3) 0.6177(3) 0.24374(16) 0.0237(9) Uani 1 1 d . . . . .
H253 H 0.3187 0.6703 0.2307 0.028 Uiso 1 1 calc R U . . .
C254 C 0.2627(2) 0.5485(3) 0.21398(15) 0.0211(8) Uani 1 1 d . . . . .
C255 C 0.2218(3) 0.4732(3) 0.23361(16) 0.0225(9) Uani 1 1 d . . . . .
H255 H 0.1996 0.4273 0.2133 0.027 Uiso 1 1 calc R U . . .
C256 C 0.2135(2) 0.4654(3) 0.28239(16) 0.0212(8) Uani 1 1 d . . . . .
H256 H 0.1858 0.4138 0.2953 0.025 Uiso 1 1 calc R U . . .
C331 C 0.4850(2) 0.7023(3) 0.51377(15) 0.0191(8) Uani 1 1 d . . . . .
C351 C 0.4798(2) 0.6747(3) 0.33458(15) 0.0185(8) Uani 1 1 d . . . . .
C352 C 0.5095(2) 0.6071(3) 0.30446(16) 0.0204(8) Uani 1 1 d . . . . .
H352 H 0.5230 0.5475 0.3170 0.025 Uiso 1 1 calc R U . . .
C353 C 0.5202(3) 0.6246(3) 0.25600(17) 0.0219(9) Uani 1 1 d . . . . .
H353 H 0.5401 0.5770 0.2358 0.026 Uiso 1 1 calc R U . . .
C354 C 0.5013(3) 0.7120(3) 0.23758(15) 0.0249(9) Uani 1 1 d . . . . .
C355 C 0.4714(3) 0.7810(3) 0.26749(17) 0.0289(10) Uani 1 1 d . . . . .
H355 H 0.4583 0.8408 0.2550 0.035 Uiso 1 1 calc R U . . .
C356 C 0.4609(3) 0.7624(3) 0.31541(16) 0.0249(9) Uani 1 1 d . . . . .
H356 H 0.4405 0.8097 0.3356 0.030 Uiso 1 1 calc R U . . .
B1 B 0.3856(3) 0.5064(3) 0.38222(18) 0.0175(10) Uani 1 1 d . . . . .
H1 H 0.392(3) 0.514(4) 0.346(2) 0.021 Uiso 1 1 d . U . . .
N11 N 0.41914(18) 0.4121(2) 0.40154(12) 0.0143(6) Uani 1 1 d . . . . .
N12 N 0.41829(19) 0.3914(2) 0.44877(13) 0.0155(7) Uani 1 1 d . . . . .
N21 N 0.2990(2) 0.5135(2) 0.39480(13) 0.0160(7) Uani 1 1 d . . . . .
N22 N 0.2746(2) 0.5078(2) 0.44083(14) 0.0189(8) Uani 1 1 d . . . . .
N31 N 0.43021(19) 0.5877(2) 0.40647(13) 0.0152(6) Uani 1 1 d . . . . .
N32 N 0.4293(2) 0.5958(2) 0.45461(13) 0.0157(7) Uani 1 1 d . . . . .
O1 O 0.4975(2) 0.3696(3) 0.17847(12) 0.0381(9) Uani 1 1 d . . . . .
O2 O 0.2699(2) 0.5473(2) 0.16569(11) 0.0292(7) Uani 1 1 d . . . . .
O3 O 0.5093(2) 0.7373(3) 0.19090(12) 0.0341(8) Uani 1 1 d . . . . .
F11 F 0.52294(16) 0.19663(19) 0.49664(11) 0.0326(6) Uani 1 1 d . . . . .
F12 F 0.41145(16) 0.2409(2) 0.52230(10) 0.0307(6) Uani 1 1 d . . . . .
F13 F 0.51086(16) 0.32871(19) 0.53236(10) 0.0269(6) Uani 1 1 d . . . . .
F21 F 0.07395(16) 0.5150(2) 0.47165(12) 0.0292(6) Uani 1 1 d . . . . .
F22 F 0.16087(17) 0.4375(2) 0.51014(11) 0.0329(6) Uani 1 1 d . . . . .
F23 F 0.16332(17) 0.5876(2) 0.51021(10) 0.0308(6) Uani 1 1 d . . . . .
F31 F 0.54153(18) 0.7654(2) 0.51584(10) 0.0361(7) Uani 1 1 d . . . . .
F32 F 0.42284(17) 0.7403(2) 0.53506(10) 0.0343(7) Uani 1 1 d . . . . .
F33 F 0.50625(18) 0.63101(19) 0.54205(9) 0.0293(6) Uani 1 1 d . . . . .
Cu2 Cu 0.6182(16) 0.9901(18) 0.4134(4) 0.0242(7) Uani 0.56(3) 1 d D U P A 1
C3 C 0.5835(14) 1.0589(11) 0.3532(6) 0.029(2) Uani 0.56(3) 1 d D U P A 1
C4 C 0.5961(10) 0.9663(8) 0.3440(3) 0.027(2) Uani 0.56(3) 1 d D U P A 1
Cu2' Cu 0.621(2) 0.993(2) 0.4120(6) 0.0242(7) Uani 0.44(3) 1 d D U P A 2
C3' C 0.5796(18) 1.0364(16) 0.3474(9) 0.029(2) Uani 0.44(3) 1 d D U P A 2
C4' C 0.6348(12) 0.9702(10) 0.3419(4) 0.028(3) Uani 0.44(3) 1 d D U P A 2
C43 C 0.7128(2) 0.8075(3) 0.43840(15) 0.0174(8) Uani 1 1 d . . . . .
C44 C 0.7407(2) 0.7652(3) 0.47882(15) 0.0191(8) Uani 1 1 d . . . . .
H44 H 0.7692 0.7086 0.4811 0.023 Uiso 1 1 calc R U . . .
C45 C 0.7176(2) 0.8238(3) 0.51554(15) 0.0155(8) Uani 1 1 d . . . . .
C46 C 0.7958(3) 0.8213(4) 0.74223(16) 0.0329(11) Uani 1 1 d . . . . .
H46A H 0.8483 0.8346 0.7308 0.049 Uiso 1 1 calc R U . . .
H46B H 0.7983 0.7956 0.7745 0.049 Uiso 1 1 calc R U . . .
H46C H 0.7654 0.8793 0.7425 0.049 Uiso 1 1 calc R U . . .
C53 C 0.7203(2) 1.1675(3) 0.45108(15) 0.0176(8) Uani 1 1 d . . . . .
C54 C 0.7458(2) 1.2002(3) 0.49463(17) 0.0206(8) Uani 1 1 d . . . . .
H54 H 0.7775 1.2533 0.5007 0.025 Uiso 1 1 calc R U . . .
C55 C 0.7150(2) 1.1386(3) 0.52733(15) 0.0163(8) Uani 1 1 d . . . . .
C56 C 0.8055(5) 1.1277(6) 0.7499(2) 0.068(2) Uani 1 1 d . . . . .
H56A H 0.8394 1.0764 0.7396 0.101 Uiso 1 1 calc R U . . .
H56B H 0.7975 1.1237 0.7844 0.101 Uiso 1 1 calc R U . . .
H56C H 0.8298 1.1878 0.7421 0.101 Uiso 1 1 calc R U . . .
C63 C 0.4490(3) 0.9957(3) 0.46588(17) 0.0202(9) Uani 1 1 d . . . . .
C64 C 0.4231(3) 0.9901(3) 0.51235(18) 0.0196(9) Uani 1 1 d . . . . .
H64 H 0.3710 0.9934 0.5232 0.024 Uiso 1 1 calc R U . . .
C65 C 0.4885(2) 0.9787(3) 0.53943(16) 0.0170(8) Uani 1 1 d . . . . .
C66 C 0.5639(4) 0.8946(5) 0.76159(19) 0.0471(15) Uani 1 1 d . . . . .
H66A H 0.5410 0.8325 0.7570 0.071 Uiso 1 1 calc R U . . .
H66B H 0.5674 0.9082 0.7957 0.071 Uiso 1 1 calc R U . . .
H66C H 0.6158 0.8960 0.7475 0.071 Uiso 1 1 calc R U . . .
C431 C 0.7242(3) 0.7746(3) 0.38834(16) 0.0217(9) Uani 1 1 d . . . . .
C451 C 0.7296(2) 0.8104(3) 0.56729(15) 0.0154(7) Uani 1 1 d . . . . .
C452 C 0.7615(2) 0.8791(3) 0.59674(15) 0.0182(8) Uani 1 1 d . . . . .
H452 H 0.7763 0.9376 0.5834 0.022 Uiso 1 1 calc R U . . .
C453 C 0.7720(2) 0.8637(3) 0.64487(16) 0.0194(8) Uani 1 1 d . . . . .
H453 H 0.7928 0.9117 0.6645 0.023 Uiso 1 1 calc R U . . .
C454 C 0.7521(3) 0.7777(3) 0.66443(15) 0.0220(8) Uani 1 1 d . . . . .
C455 C 0.7210(3) 0.7080(3) 0.63566(17) 0.0268(9) Uani 1 1 d . . . . .
H455 H 0.7071 0.6492 0.6490 0.032 Uiso 1 1 calc R U . . .
C456 C 0.7102(3) 0.7242(3) 0.58761(15) 0.0234(9) Uani 1 1 d . . . . .
H456 H 0.6893 0.6761 0.5681 0.028 Uiso 1 1 calc R U . . .
C531 C 0.7371(2) 1.2088(3) 0.40348(16) 0.0215(9) Uani 1 1 d . . . . .
C551 C 0.7214(2) 1.1374(3) 0.57966(15) 0.0175(8) Uani 1 1 d . . . . .
C552 C 0.6557(3) 1.1327(3) 0.60849(17) 0.0239(9) Uani 1 1 d . . . . .
H552 H 0.6057 1.1330 0.5944 0.029 Uiso 1 1 calc R U . . .
C553 C 0.6626(3) 1.1276(3) 0.65727(17) 0.0289(10) Uani 1 1 d . . . . .
H553 H 0.6174 1.1240 0.6765 0.035 Uiso 1 1 calc R U . . .
C554 C 0.7353(3) 1.1275(3) 0.67858(17) 0.0308(10) Uani 1 1 d . . . . .
C555 C 0.8017(3) 1.1336(3) 0.65073(17) 0.0261(9) Uani 1 1 d . . . . .
H555 H 0.8515 1.1340 0.6651 0.031 Uiso 1 1 calc R U . . .
C556 C 0.7942(3) 1.1391(3) 0.60164(16) 0.0212(8) Uani 1 1 d . . . . .
H556 H 0.8395 1.1441 0.5825 0.025 Uiso 1 1 calc R U . . .
C631 C 0.4022(3) 1.0096(3) 0.42207(18) 0.0208(9) Uani 1 1 d . . . . .
C651 C 0.4956(2) 0.9694(3) 0.59149(15) 0.0172(8) Uani 1 1 d . . . . .
C652 C 0.5348(3) 0.8950(3) 0.61327(15) 0.0212(8) Uani 1 1 d . . . . .
H652 H 0.5568 0.8474 0.5939 0.025 Uiso 1 1 calc R U . . .
C653 C 0.5422(3) 0.8889(3) 0.66212(16) 0.0226(9) Uani 1 1 d . . . . .
H653 H 0.5690 0.8377 0.6761 0.027 Uiso 1 1 calc R U . . .
C654 C 0.5100(2) 0.9586(3) 0.69072(16) 0.0229(9) Uani 1 1 d . . . . .
C655 C 0.4691(3) 1.0320(3) 0.66997(17) 0.0261(9) Uani 1 1 d . . . . .
H655 H 0.4463 1.0788 0.6895 0.031 Uiso 1 1 calc R U . . .
C656 C 0.4616(2) 1.0369(3) 0.62120(16) 0.0219(8) Uani 1 1 d . . . . .
H656 H 0.4330 1.0869 0.6075 0.026 Uiso 1 1 calc R U . . .
B2 B 0.6378(3) 0.9802(3) 0.52059(17) 0.0139(9) Uani 1 1 d . . . . .
H2 H 0.646(3) 0.976(3) 0.561(2) 0.017 Uiso 1 1 d . U . . .
N41 N 0.67831(18) 0.8965(2) 0.49596(12) 0.0140(6) Uani 1 1 d . . . . .
N42 N 0.6750(2) 0.8867(2) 0.44778(12) 0.0148(6) Uani 1 1 d . . . . .
N51 N 0.67398(19) 1.0732(2) 0.50274(12) 0.0138(6) Uani 1 1 d . . . . .
N52 N 0.67636(19) 1.0916(2) 0.45535(13) 0.0155(7) Uani 1 1 d . . . . .
N61 N 0.5496(2) 0.9790(2) 0.50915(12) 0.0146(7) Uani 1 1 d . . . . .
N62 N 0.5256(2) 0.9892(2) 0.46341(14) 0.0149(7) Uani 1 1 d . . . . .
O4 O 0.7598(2) 0.7550(2) 0.71140(11) 0.0322(8) Uani 1 1 d . . . . .
O5 O 0.7351(3) 1.1208(3) 0.72697(13) 0.0475(11) Uani 1 1 d . . . . .
O6 O 0.5167(2) 0.9630(3) 0.73926(11) 0.0317(8) Uani 1 1 d . . . . .
F41 F 0.76791(18) 0.6967(2) 0.38741(10) 0.0350(7) Uani 1 1 d . . . . .
F42 F 0.65856(16) 0.7547(2) 0.36558(10) 0.0286(6) Uani 1 1 d . . . . .
F43 F 0.76141(17) 0.8379(2) 0.36102(10) 0.0293(6) Uani 1 1 d . . . . .
F51 F 0.79196(18) 1.2737(2) 0.40616(11) 0.0394(7) Uani 1 1 d . . . . .
F52 F 0.76110(19) 1.1453(2) 0.37166(10) 0.0334(7) Uani 1 1 d . . . . .
F53 F 0.67490(17) 1.2500(2) 0.38369(11) 0.0347(7) Uani 1 1 d . . . . .
F61 F 0.32626(16) 1.0065(2) 0.43202(12) 0.0307(7) Uani 1 1 d . . . . .
F62 F 0.41441(18) 1.0931(2) 0.40148(12) 0.0397(8) Uani 1 1 d . . . . .
F63 F 0.41528(18) 0.9458(2) 0.38870(11) 0.0368(7) Uani 1 1 d . . . . .

loop_
_atom_site_aniso_label
_atom_site_aniso_U_11
_atom_site_aniso_U_22
_atom_site_aniso_U_33
_atom_site_aniso_U_23
_atom_site_aniso_U_13
_atom_site_aniso_U_12
Cu1 0.0163(3) 0.0214(3) 0.0168(3) 0.0005(3) 0.0007(2) 0.0037(2)
C1 0.029(3) 0.036(2) 0.017(2) -0.0036(18) 0.0039(18) 0.005(2)
C2 0.038(3) 0.034(2) 0.015(2) 0.0025(19) -0.0014(18) 0.001(2)
C13 0.0126(19) 0.0141(18) 0.029(2) 0.0015(16) 0.0026(16) -0.0005(15)
C14 0.0188(19) 0.0148(17) 0.025(2) -0.0006(16) 0.0017(17) 0.0013(15)
C15 0.0125(19) 0.0161(18) 0.024(2) -0.0027(15) 0.0010(15) -0.0014(15)
C16 0.046(3) 0.064(4) 0.022(2) -0.002(2) 0.008(2) -0.001(3)
C23 0.0075(19) 0.0156(17) 0.027(2) 0.0031(15) 0.0008(16) -0.0011(14)
C24 0.014(2) 0.0187(19) 0.027(2) 0.0029(16) -0.0006(16) 0.0002(16)
C25 0.019(2) 0.0145(17) 0.020(2) 0.0001(15) -0.0034(16) -0.0019(15)
C26 0.041(3) 0.046(3) 0.022(2) 0.000(2) 0.004(2) -0.012(2)
C33 0.018(2) 0.0160(18) 0.020(2) -0.0008(15) 0.0009(15) 0.0018(16)
C34 0.0165(19) 0.0182(18) 0.026(2) 0.0005(16) 0.0013(15) -0.0027(15)
C35 0.0137(18) 0.0174(18) 0.022(2) 0.0000(15) 0.0036(15) -0.0005(15)
C36 0.043(3) 0.046(3) 0.018(2) 0.003(2) 0.006(2) 0.010(2)
C131 0.0172(19) 0.0192(19) 0.027(2) 0.0039(16) 0.0002(16) 0.0002(16)
C151 0.022(2) 0.0135(17) 0.021(2) -0.0039(15) 0.0015(16) -0.0005(15)
C152 0.012(2) 0.025(2) 0.030(2) -0.0070(17) 0.0003(16) -0.0011(16)
C153 0.019(2) 0.034(2) 0.027(2) -0.0060(18) -0.0053(17) 0.0002(18)
C154 0.029(2) 0.028(2) 0.020(2) -0.0038(17) 0.0027(18) -0.0003(18)
C155 0.020(2) 0.026(2) 0.024(2) -0.0032(16) 0.0039(17) -0.0014(17)
C156 0.019(2) 0.0202(19) 0.025(2) -0.0024(15) 0.0002(16) 0.0007(16)
C231 0.0128(19) 0.0228(19) 0.030(3) 0.0074(18) 0.0030(18) 0.0015(15)
C251 0.0146(19) 0.0180(18) 0.022(2) 0.0007(16) -0.0031(15) -0.0002(16)
C252 0.021(2) 0.0200(19) 0.022(2) -0.0010(16) -0.0065(16) -0.0021(16)
C253 0.025(2) 0.022(2) 0.024(2) 0.0016(17) -0.0044(17) -0.0035(18)
C254 0.019(2) 0.025(2) 0.019(2) -0.0008(16) -0.0005(16) 0.0023(16)
C255 0.0160(19) 0.024(2) 0.028(2) -0.0069(18) -0.0045(16) -0.0003(16)
C256 0.015(2) 0.0199(19) 0.029(2) 0.0004(17) -0.0059(16) -0.0027(16)
C331 0.0134(19) 0.0203(19) 0.023(2) -0.0041(16) 0.0020(15) -0.0015(16)
C351 0.0181(19) 0.0177(18) 0.0197(19) 0.0027(15) -0.0010(15) -0.0030(15)
C352 0.016(2) 0.0183(19) 0.027(2) 0.0035(16) 0.0006(16) -0.0010(15)
C353 0.017(2) 0.024(2) 0.025(2) -0.0024(16) 0.0025(16) 0.0025(16)
C354 0.028(2) 0.027(2) 0.019(2) 0.0029(16) 0.0014(17) 0.0013(18)
C355 0.041(3) 0.020(2) 0.025(2) 0.0057(17) 0.0022(19) 0.0033(19)
C356 0.034(3) 0.0171(19) 0.023(2) -0.0015(16) 0.0029(18) 0.0006(17)
B1 0.023(3) 0.014(2) 0.016(2) -0.0002(16) -0.0010(18) 0.0010(17)
N11 0.0092(14) 0.0159(15) 0.0178(17) -0.0014(12) 0.0003(12) 0.0003(12)
N12 0.0092(15) 0.0168(15) 0.0206(17) 0.0004(12) 0.0003(13) 0.0005(13)
N21 0.0172(17) 0.0141(15) 0.0167(16) -0.0001(12) -0.0019(13) 0.0006(12)
N22 0.027(2) 0.0142(15) 0.0157(18) 0.0010(12) 0.0021(15) -0.0006(13)
N31 0.0134(15) 0.0156(14) 0.0167(16) 0.0012(13) 0.0001(12) 0.0000(12)
N32 0.0141(16) 0.0162(15) 0.0169(16) -0.0014(12) -0.0001(12) -0.0002(13)
O1 0.035(2) 0.060(2) 0.0193(16) -0.0023(16) -0.0004(14) 0.0028(18)
O2 0.034(2) 0.0331(17) 0.0201(15) -0.0039(13) -0.0008(13) -0.0061(14)
O3 0.050(2) 0.0316(18) 0.0206(17) 0.0046(13) 0.0053(15) 0.0101(16)
F11 0.0333(14) 0.0246(13) 0.0400(16) 0.0084(12) -0.0013(12) 0.0136(11)
F12 0.0238(14) 0.0345(14) 0.0338(15) 0.0145(12) 0.0022(11) -0.0026(11)
F13 0.0264(14) 0.0290(13) 0.0252(13) 0.0043(10) -0.0045(10) -0.0025(11)
F21 0.0126(13) 0.0373(15) 0.0378(17) 0.0061(12) 0.0026(11) 0.0003(10)
F22 0.0306(15) 0.0331(15) 0.0352(15) 0.0175(12) 0.0095(12) 0.0069(12)
F23 0.0275(14) 0.0331(14) 0.0317(14) -0.0083(12) 0.0081(11) -0.0019(12)
F31 0.0410(17) 0.0390(16) 0.0282(14) -0.0092(12) 0.0001(12) -0.0218(13)
F32 0.0283(15) 0.0441(17) 0.0306(15) -0.0154(12) 0.0008(11) 0.0111(12)
F33 0.0393(16) 0.0285(13) 0.0202(13) -0.0011(10) -0.0058(11) 0.0071(12)
Cu2 0.0241(13) 0.0337(12) 0.0147(6) -0.0001(7) -0.0019(8) 0.0118(9)
C3 0.029(3) 0.044(6) 0.014(4) -0.001(4) -0.007(3) 0.005(5)
C4 0.032(6) 0.033(4) 0.018(4) -0.005(3) -0.014(4) 0.009(5)
Cu2' 0.0241(13) 0.0337(12) 0.0147(6) -0.0001(7) -0.0019(8) 0.0118(9)
C3' 0.029(3) 0.044(6) 0.014(4) -0.001(4) -0.007(3) 0.005(5)
C4' 0.034(7) 0.042(5) 0.010(4) 0.005(4) -0.006(5) 0.008(6)
C43 0.0098(18) 0.0198(18) 0.023(2) -0.0032(15) 0.0024(14) -0.0008(15)
C44 0.022(2) 0.0166(17) 0.018(2) -0.0028(15) 0.0010(15) 0.0001(16)
C45 0.0114(18) 0.0155(18) 0.020(2) 0.0006(15) 0.0010(14) -0.0017(15)
C46 0.043(3) 0.038(3) 0.017(2) -0.0009(19) -0.004(2) -0.010(2)
C53 0.0128(19) 0.0161(17) 0.024(2) 0.0047(15) 0.0022(15) 0.0014(15)
C54 0.0164(18) 0.0168(17) 0.029(2) -0.0008(17) -0.0018(17) -0.0030(15)
C55 0.0066(17) 0.0160(18) 0.026(2) -0.0017(15) 0.0001(14) 0.0002(14)
C56 0.078(5) 0.096(6) 0.028(3) -0.003(3) -0.011(3) 0.016(5)
C63 0.023(2) 0.0137(18) 0.024(2) -0.0004(15) -0.0030(18) 0.0002(15)
C64 0.011(2) 0.0190(19) 0.028(2) 0.0004(16) 0.0056(17) 0.0008(15)
C65 0.0069(18) 0.0154(18) 0.029(2) -0.0005(16) 0.0030(15) -0.0007(14)
C66 0.056(4) 0.065(4) 0.021(2) -0.002(2) -0.001(2) 0.019(3)
C431 0.022(2) 0.0227(19) 0.020(2) -0.0053(16) 0.0013(17) 0.0002(17)
C451 0.0087(17) 0.0165(18) 0.021(2) 0.0005(15) -0.0002(14) 0.0016(14)
C452 0.0136(19) 0.0172(17) 0.024(2) 0.0024(15) -0.0012(15) -0.0038(15)
C453 0.0157(19) 0.0201(18) 0.022(2) -0.0023(16) -0.0025(15) -0.0020(15)
C454 0.023(2) 0.025(2) 0.018(2) 0.0021(17) -0.0008(15) -0.0018(18)
C455 0.036(3) 0.0189(19) 0.026(2) 0.0036(17) -0.0043(19) -0.0047(18)
C456 0.032(2) 0.0154(18) 0.023(2) -0.0017(15) -0.0020(17) -0.0030(17)
C531 0.016(2) 0.0220(19) 0.026(2) 0.0063(17) -0.0007(16) -0.0008(16)
C551 0.017(2) 0.0140(17) 0.022(2) -0.0038(15) -0.0002(15) -0.0024(15)
C552 0.018(2) 0.024(2) 0.029(2) -0.0090(17) 0.0026(17) -0.0045(16)
C553 0.027(2) 0.032(2) 0.027(2) -0.0112(18) 0.0101(18) -0.0085(19)
C554 0.042(3) 0.029(2) 0.022(2) -0.0043(18) 0.004(2) -0.004(2)
C555 0.027(2) 0.025(2) 0.026(2) -0.0034(17) -0.0068(18) -0.0012(18)
C556 0.023(2) 0.0160(18) 0.024(2) -0.0026(15) -0.0005(17) -0.0017(16)
C631 0.015(2) 0.021(2) 0.026(3) 0.0009(16) -0.0012(17) -0.0024(16)
C651 0.0057(17) 0.0203(18) 0.026(2) -0.0015(16) 0.0055(14) -0.0048(15)
C652 0.021(2) 0.0181(18) 0.024(2) -0.0017(16) 0.0069(16) 0.0032(16)
C653 0.022(2) 0.0210(19) 0.025(2) 0.0004(16) 0.0036(17) 0.0007(17)
C654 0.018(2) 0.028(2) 0.023(2) -0.0056(17) 0.0045(16) -0.0044(17)
C655 0.021(2) 0.026(2) 0.031(2) -0.0097(19) 0.0062(17) 0.0021(18)
C656 0.013(2) 0.022(2) 0.030(2) -0.0019(17) 0.0037(16) 0.0006(16)
B2 0.008(2) 0.015(2) 0.019(2) -0.0001(17) 0.0018(16) 0.0013(15)
N41 0.0104(14) 0.0159(14) 0.0157(16) -0.0013(12) -0.0007(12) 0.0011(12)
N42 0.0125(15) 0.0180(15) 0.0139(15) -0.0022(12) -0.0006(12) 0.0015(13)
N51 0.0090(15) 0.0152(14) 0.0173(16) -0.0011(12) -0.0010(11) 0.0003(12)
N52 0.0119(15) 0.0145(15) 0.0202(17) 0.0009(13) -0.0008(12) -0.0002(13)
N61 0.0116(16) 0.0155(15) 0.0166(16) 0.0000(12) -0.0007(13) -0.0014(12)
N62 0.0079(16) 0.0176(16) 0.0193(19) 0.0003(12) 0.0018(13) -0.0025(12)
O4 0.045(2) 0.0344(17) 0.0176(16) 0.0058(13) -0.0048(14) -0.0123(15)
O5 0.066(3) 0.057(3) 0.0191(17) -0.0016(16) -0.0005(17) -0.005(2)
O6 0.036(2) 0.0395(19) 0.0199(16) -0.0056(14) 0.0020(14) 0.0037(15)
F41 0.0418(17) 0.0330(15) 0.0302(14) -0.0108(12) 0.0029(12) 0.0174(13)
F42 0.0203(13) 0.0404(15) 0.0253(13) -0.0122(11) 0.0006(10) -0.0083(11)
F43 0.0289(14) 0.0371(14) 0.0219(13) -0.0030(11) 0.0063(11) -0.0105(12)
F51 0.0379(17) 0.0409(16) 0.0394(16) 0.0154(13) -0.0036(13) -0.0223(13)
F52 0.0415(17) 0.0354(15) 0.0233(14) 0.0069(11) 0.0081(12) 0.0089(13)
F53 0.0281(15) 0.0361(15) 0.0400(16) 0.0190(13) -0.0016(12) 0.0095(12)
F61 0.0105(13) 0.0428(16) 0.0389(17) 0.0022(12) -0.0035(11) 0.0012(11)
F62 0.0345(16) 0.0333(14) 0.0512(19) 0.0198(14) -0.0190(14) -0.0121(12)
F63 0.0300(15) 0.0492(18) 0.0311(15) -0.0142(13) -0.0105(12) 0.0144(13)

loop_
_atom_type_symbol
_atom_type_description
_atom_type_scat_dispersion_real
_atom_type_scat_dispersion_imag
_atom_type_scat_source
C C 0.0181 0.0091 'International Tables Vol C Tables 4.2.6.8 and 6.1.1.4'
H H 0.0000 0.0000 'International Tables Vol C Tables 4.2.6.8 and 6.1.1.4'
B B 0.0090 0.0039 'International Tables Vol C Tables 4.2.6.8 and 6.1.1.4'
N N 0.0311 0.0180 'International Tables Vol C Tables 4.2.6.8 and 6.1.1.4'
O O 0.0492 0.0322 'International Tables Vol C Tables 4.2.6.8 and 6.1.1.4'
F F 0.0727 0.0534 'International Tables Vol C Tables 4.2.6.8 and 6.1.1.4'
Cu Cu -1.9646 0.5888 'International Tables Vol C Tables 4.2.6.8 and 6.1.1.4'

loop_
_geom_angle_atom_site_label_1
_geom_angle_atom_site_label_2
_geom_angle_atom_site_label_3
_geom_angle
N12 Cu1 C2 110.68(18)
N12 Cu1 N22 94.64(15)
C2 Cu1 N22 144.25(19)
N12 Cu1 C1 148.49(18)
C2 Cu1 C1 38.5(2)
N22 Cu1 C1 110.75(18)
N12 Cu1 N32 87.01(14)
C2 Cu1 N32 116.93(18)
N22 Cu1 N32 88.25(14)
C1 Cu1 N32 111.30(18)
C2 C1 Cu1 70.5(3)
C2 C1 H1A 115(4)
Cu1 C1 H1A 110(4)
C2 C1 H1B 118(4)
Cu1 C1 H1B 109(3)
H1A C1 H1B 122(5)
C1 C2 Cu1 71.1(3)
C1 C2 H2A 118(4)
Cu1 C2 H2A 106(4)
C1 C2 H2B 117(4)
Cu1 C2 H2B 109(4)
H2A C2 H2B 121(5)
N12 C13 C14 111.4(4)
N12 C13 C131 122.6(4)
C14 C13 C131 126.0(4)
C15 C14 C13 104.6(4)
C15 C14 H14 127.7
C13 C14 H14 127.7
N11 C15 C14 107.7(4)
N11 C15 C151 122.9(4)
C14 C15 C151 129.3(4)
O1 C16 H16A 109.5
O1 C16 H16B 109.5
H16A C16 H16B 109.5
O1 C16 H16C 109.5
H16A C16 H16C 109.5
H16B C16 H16C 109.5
N22 C23 C24 112.2(4)
N22 C23 C231 121.9(4)
C24 C23 C231 125.8(4)
C25 C24 C23 104.2(4)
C25 C24 H24 127.9
C23 C24 H24 127.9
N21 C25 C24 107.8(4)
N21 C25 C251 123.1(4)
C24 C25 C251 129.1(4)
O2 C26 H26A 109.5
O2 C26 H26B 109.5
H26A C26 H26B 109.5
O2 C26 H26C 109.5
H26A C26 H26C 109.5
H26B C26 H26C 109.5
N32 C33 C34 111.9(4)
N32 C33 C331 121.0(4)
C34 C33 C331 127.2(4)
C35 C34 C33 104.5(4)
C35 C34 H34 127.8
C33 C34 H34 127.8
N31 C35 C34 107.8(4)
N31 C35 C351 124.6(4)
C34 C35 C351 127.6(4)
O3 C36 H36A 109.5
O3 C36 H36B 109.5
H36A C36 H36B 109.5
O3 C36 H36C 109.5
H36A C36 H36C 109.5
H36B C36 H36C 109.5
F11 C131 F12 106.9(3)
F11 C131 F13 106.5(3)
F12 C131 F13 106.2(4)
F11 C131 C13 110.6(4)
F12 C131 C13 112.9(4)
F13 C131 C13 113.3(3)
C156 C151 C152 118.5(4)
C156 C151 C15 120.4(4)
C152 C151 C15 121.1(4)
C153 C152 C151 121.1(4)
C153 C152 H152 119.4
C151 C152 H152 119.4
C152 C153 C154 119.8(4)
C152 C153 H153 120.1
C154 C153 H153 120.1
O1 C154 C155 124.1(4)
O1 C154 C153 115.7(4)
C155 C154 C153 120.2(4)
C154 C155 C156 119.1(4)
C154 C155 H155 120.4
C156 C155 H155 120.4
C151 C156 C155 121.1(4)
C151 C156 H156 119.4
C155 C156 H156 119.4
F21 C231 F23 107.5(4)
F21 C231 F22 107.7(4)
F23 C231 F22 105.9(4)
F21 C231 C23 111.0(4)
F23 C231 C23 112.3(4)
F22 C231 C23 112.2(4)
C256 C251 C252 118.6(4)
C256 C251 C25 120.0(4)
C252 C251 C25 121.4(4)
C253 C252 C251 121.1(4)
C253 C252 H252 119.4
C251 C252 H252 119.4
C254 C253 C252 119.5(4)
C254 C253 H253 120.3
C252 C253 H253 120.3
O2 C254 C253 124.9(4)
O2 C254 C255 115.4(4)
C253 C254 C255 119.6(4)
C256 C255 C254 120.4(4)
C256 C255 H255 119.8
C254 C255 H255 119.8
C255 C256 C251 120.7(4)
C255 C256 H256 119.6
C251 C256 H256 119.6
F31 C331 F33 106.8(4)
F31 C331 F32 107.0(4)
F33 C331 F32 105.1(4)
F31 C331 C33 111.2(4)
F33 C331 C33 112.9(3)
F32 C331 C33 113.4(4)
C352 C351 C356 118.4(4)
C352 C351 C35 123.3(4)
C356 C351 C35 118.3(4)
C351 C352 C353 121.4(4)
C351 C352 H352 119.3
C353 C352 H352 119.3
C354 C353 C352 119.5(4)
C354 C353 H353 120.2
C352 C353 H353 120.2
O3 C354 C353 124.8(4)
O3 C354 C355 115.4(4)
C353 C354 C355 119.8(4)
C356 C355 C354 119.9(4)
C356 C355 H355 120.0
C354 C355 H355 120.0
C355 C356 C351 121.0(4)
C355 C356 H356 119.5
C351 C356 H356 119.5
N21 B1 N31 109.4(3)
N21 B1 N11 109.6(3)
N31 B1 N11 107.9(4)
N21 B1 H1 109(3)
N31 B1 H1 108(3)
N11 B1 H1 113(3)
N12 N11 C15 110.1(3)
N12 N11 B1 121.4(3)
C15 N11 B1 127.7(4)
C13 N12 N11 106.1(3)
C13 N12 Cu1 138.9(3)
N11 N12 Cu1 114.8(2)
C25 N21 N22 110.4(4)
C25 N21 B1 128.6(4)
N22 N21 B1 120.9(4)
C23 N22 N21 105.3(4)
C23 N22 Cu1 139.1(3)
N21 N22 Cu1 115.3(3)
N32 N31 C35 110.6(3)
N32 N31 B1 119.7(3)
C35 N31 B1 129.6(4)
C33 N32 N31 105.3(3)
C33 N32 Cu1 141.8(3)
N31 N32 Cu1 112.9(2)
C154 O1 C16 117.2(4)
C254 O2 C26 117.2(4)
C354 O3 C36 118.0(4)
C4 Cu2 N42 115.6(11)
C4 Cu2 C3 39.3(5)
N42 Cu2 C3 152.8(12)
C4 Cu2 N52 138.0(13)
N42 Cu2 N52 90.2(8)
C3 Cu2 N52 105.7(13)
C4 Cu2 N62 119.7(14)
N42 Cu2 N62 92.5(8)
C3 Cu2 N62 109.2(14)
N52 Cu2 N62 89.5(7)
C4 C3 Cu2 69.2(8)
C3 C4 Cu2 71.6(8)
C4' Cu2' C3' 38.9(7)
C4' Cu2' N42 107.9(14)
C3' Cu2' N42 145.1(15)
C4' Cu2' N52 128.4(18)
C3' Cu2' N52 118.0(17)
N42 Cu2' N52 90.1(9)
C4' Cu2' N62 137.3(17)
C3' Cu2' N62 109.5(18)
N42 Cu2' N62 90.1(10)
N52 Cu2' N62 88.6(8)
C4' C3' Cu2' 69.1(10)
C3' C4' Cu2' 72.0(10)
N42 C43 C44 112.4(4)
N42 C43 C431 121.1(4)
C44 C43 C431 126.5(4)
C43 C44 C45 104.5(4)
C43 C44 H44 127.7
C45 C44 H44 127.7
N41 C45 C44 107.7(4)
N41 C45 C451 124.5(4)
C44 C45 C451 127.8(4)
O4 C46 H46A 109.5
O4 C46 H46B 109.5
H46A C46 H46B 109.5
O4 C46 H46C 109.5
H46A C46 H46C 109.5
H46B C46 H46C 109.5
N52 C53 C54 112.2(4)
N52 C53 C531 121.0(4)
C54 C53 C531 126.9(4)
C55 C54 C53 104.6(4)
C55 C54 H54 127.7
C53 C54 H54 127.7
N51 C55 C54 107.5(4)
N51 C55 C551 122.5(4)
C54 C55 C551 130.1(4)
O5 C56 H56A 109.5
O5 C56 H56B 109.5
H56A C56 H56B 109.5
O5 C56 H56C 109.5
H56A C56 H56C 109.5
H56B C56 H56C 109.5
N62 C63 C64 111.6(4)
N62 C63 C631 120.5(4)
C64 C63 C631 127.9(4)
C65 C64 C63 105.3(4)
C65 C64 H64 127.3
C63 C64 H64 127.3
N61 C65 C64 106.9(4)
N61 C65 C651 124.1(4)
C64 C65 C651 129.0(4)
O6 C66 H66A 109.5
O6 C66 H66B 109.5
H66A C66 H66B 109.5
O6 C66 H66C 109.5
H66A C66 H66C 109.5
H66B C66 H66C 109.5
F42 C431 F41 107.0(4)
F42 C431 F43 105.9(4)
F41 C431 F43 106.0(4)
F42 C431 C43 114.1(4)
F41 C431 C43 110.6(4)
F43 C431 C43 112.8(4)
C456 C451 C452 118.1(4)
C456 C451 C45 118.8(4)
C452 C451 C45 123.1(4)
C453 C452 C451 121.3(4)
C453 C452 H452 119.3
C451 C452 H452 119.3
C452 C453 C454 119.7(4)
C452 C453 H453 120.1
C454 C453 H453 120.1
O4 C454 C453 124.6(4)
O4 C454 C455 115.4(4)
C453 C454 C455 119.9(4)
C456 C455 C454 120.0(4)
C456 C455 H455 120.0
C454 C455 H455 120.0
C455 C456 C451 121.0(4)
C455 C456 H456 119.5
C451 C456 H456 119.5
F51 C531 F52 106.8(4)
F51 C531 F53 106.7(3)
F52 C531 F53 105.5(4)
F51 C531 C53 111.3(4)
F52 C531 C53 113.1(3)
F53 C531 C53 112.9(4)
C552 C551 C556 118.3(4)
C552 C551 C55 121.3(4)
C556 C551 C55 120.4(4)
C553 C552 C551 120.6(4)
C553 C552 H552 119.7
C551 C552 H552 119.7
C552 C553 C554 120.5(4)
C552 C553 H553 119.8
C554 C553 H553 119.8
O5 C554 C555 124.6(5)
O5 C554 C553 115.3(5)
C555 C554 C553 120.1(4)
C556 C555 C554 119.1(4)
C556 C555 H555 120.4
C554 C555 H555 120.4
C555 C556 C551 121.4(4)
C555 C556 H556 119.3
C551 C556 H556 119.3
F63 C631 F61 106.9(4)
F63 C631 F62 106.2(4)
F61 C631 F62 105.8(4)
F63 C631 C63 113.7(4)
F61 C631 C63 110.7(4)
F62 C631 C63 113.0(4)
C652 C651 C656 117.6(4)
C652 C651 C65 122.9(4)
C656 C651 C65 119.6(4)
C653 C652 C651 121.9(4)
C653 C652 H652 119.1
C651 C652 H652 119.1
C652 C653 C654 119.3(4)
C652 C653 H653 120.3
C654 C653 H653 120.3
O6 C654 C655 115.2(4)
O6 C654 C653 124.9(4)
C655 C654 C653 119.9(4)
C656 C655 C654 120.2(4)
C656 C655 H655 119.9
C654 C655 H655 119.9
C655 C656 C651 121.1(4)
C655 C656 H656 119.4
C651 C656 H656 119.4
N41 B2 N51 109.6(3)
N41 B2 N61 110.0(3)
N51 B2 N61 109.6(3)
N41 B2 H2 110(3)
N51 B2 H2 109(3)
N61 B2 H2 109(3)
C45 N41 N42 110.2(3)
C45 N41 B2 129.4(4)
N42 N41 B2 120.4(3)
C43 N42 N41 105.3(3)
C43 N42 Cu2 139.8(6)
N41 N42 Cu2 114.9(5)
C43 N42 Cu2' 139.1(7)
N41 N42 Cu2' 115.5(6)
N52 N51 C55 110.5(3)
N52 N51 B2 119.7(3)
C55 N51 B2 129.3(4)
C53 N52 N51 105.3(3)
C53 N52 Cu2' 139.3(8)
N51 N52 Cu2' 115.2(7)
C53 N52 Cu2 141.0(6)
N51 N52 Cu2 113.5(6)
C65 N61 N62 111.0(3)
C65 N61 B2 129.1(4)
N62 N61 B2 119.5(3)
C63 N62 N61 105.1(4)
C63 N62 Cu2 141.4(6)
N61 N62 Cu2 113.4(6)
C63 N62 Cu2' 141.3(7)
N61 N62 Cu2' 113.6(7)
C454 O4 C46 118.2(4)
C554 O5 C56 117.3(5)
C654 O6 C66 117.2(4)

loop_
_geom_bond_atom_site_label_1
_geom_bond_atom_site_label_2
_geom_bond_distance
Cu1 N12 2.026(4)
Cu1 C2 2.046(5)
Cu1 N22 2.046(4)
Cu1 C1 2.054(5)
Cu1 N32 2.224(4)
C1 C2 1.351(8)
C1 H1A 0.94(5)
C1 H1B 0.97(5)
C2 H2A 0.95(5)
C2 H2B 0.95(5)
C13 N12 1.331(5)
C13 C14 1.399(6)
C13 C131 1.492(6)
C14 C15 1.381(6)
C14 H14 0.9500
C15 N11 1.366(5)
C15 C151 1.479(6)
C16 O1 1.423(7)
C16 H16A 0.9800
C16 H16B 0.9800
C16 H16C 0.9800
C23 N22 1.331(6)
C23 C24 1.393(7)
C23 C231 1.494(6)
C24 C25 1.382(6)
C24 H24 0.9500
C25 N21 1.362(6)
C25 C251 1.479(6)
C26 O2 1.425(6)
C26 H26A 0.9800
C26 H26B 0.9800
C26 H26C 0.9800
C33 N32 1.334(6)
C33 C34 1.397(6)
C33 C331 1.481(6)
C34 C35 1.372(6)
C34 H34 0.9500
C35 N31 1.366(5)
C35 C351 1.482(6)
C36 O3 1.417(6)
C36 H36A 0.9800
C36 H36B 0.9800
C36 H36C 0.9800
C131 F11 1.338(5)
C131 F12 1.339(5)
C131 F13 1.342(5)
C151 C156 1.389(6)
C151 C152 1.400(6)
C152 C153 1.371(7)
C152 H152 0.9500
C153 C154 1.395(7)
C153 H153 0.9500
C154 O1 1.371(6)
C154 C155 1.392(7)
C155 C156 1.393(6)
C155 H155 0.9500
C156 H156 0.9500
C231 F21 1.325(5)
C231 F23 1.343(6)
C231 F22 1.344(5)
C251 C256 1.396(6)
C251 C252 1.398(6)
C252 C253 1.395(6)
C252 H252 0.9500
C253 C254 1.393(6)
C253 H253 0.9500
C254 O2 1.363(5)
C254 C255 1.399(6)
C255 C256 1.383(7)
C255 H255 0.9500
C256 H256 0.9500
C331 F31 1.329(5)
C331 F33 1.342(5)
C331 F32 1.344(5)
C351 C352 1.383(6)
C351 C356 1.402(6)
C352 C353 1.397(6)
C352 H352 0.9500
C353 C354 1.390(6)
C353 H353 0.9500
C354 O3 1.368(5)
C354 C355 1.395(7)
C355 C356 1.385(6)
C355 H355 0.9500
C356 H356 0.9500
B1 N21 1.539(6)
B1 N31 1.551(6)
B1 N11 1.564(5)
B1 H1 1.04(6)
N11 N12 1.360(5)
N21 N22 1.363(6)
N31 N32 1.358(5)
Cu2 C4 2.015(14)
Cu2 N42 2.02(2)
Cu2 C3 2.045(14)
Cu2 N52 2.12(2)
Cu2 N62 2.13(2)
C3 C4 1.365(16)
Cu2' C4' 2.010(17)
Cu2' C3' 2.046(16)
Cu2' N42 2.05(3)
Cu2' N52 2.10(3)
Cu2' N62 2.19(3)
C3' C4' 1.35(2)
C43 N42 1.332(5)
C43 C44 1.373(6)
C43 C431 1.496(6)
C44 C45 1.387(6)
C44 H44 0.9500
C45 N41 1.357(5)
C45 C451 1.482(6)
C46 O4 1.426(6)
C46 H46A 0.9800
C46 H46B 0.9800
C46 H46C 0.9800
C53 N52 1.329(5)
C53 C54 1.382(6)
C53 C531 1.490(6)
C54 C55 1.379(6)
C54 H54 0.9500
C55 N51 1.361(5)
C55 C551 1.475(6)
C56 O5 1.379(9)
C56 H56A 0.9800
C56 H56B 0.9800
C56 H56C 0.9800
C63 N62 1.327(6)
C63 C64 1.383(7)
C63 C631 1.486(6)
C64 C65 1.372(6)
C64 H64 0.9500
C65 N61 1.355(5)
C65 C651 1.474(6)
C66 O6 1.418(7)
C66 H66A 0.9800
C66 H66B 0.9800
C66 H66C 0.9800
C431 F42 1.331(5)
C431 F41 1.344(5)
C431 F43 1.349(5)
C451 C456 1.397(6)
C451 C452 1.397(6)
C452 C453 1.383(6)
C452 H452 0.9500
C453 C454 1.388(6)
C453 H453 0.9500
C454 O4 1.366(5)
C454 C455 1.391(6)
C455 C456 1.383(6)
C455 H455 0.9500
C456 H456 0.9500
C531 F51 1.328(5)
C531 F52 1.339(5)
C531 F53 1.344(5)
C551 C552 1.396(6)
C551 C556 1.401(6)
C552 C553 1.378(7)
C552 H552 0.9500
C553 C554 1.391(7)
C553 H553 0.9500
C554 O5 1.363(6)
C554 C555 1.390(7)
C555 C556 1.388(6)
C555 H555 0.9500
C556 H556 0.9500
C631 F63 1.327(6)
C631 F61 1.341(6)
C631 F62 1.341(5)
C651 C652 1.400(6)
C651 C656 1.404(6)
C652 C653 1.382(6)
C652 H652 0.9500
C653 C654 1.396(6)
C653 H653 0.9500
C654 O6 1.371(5)
C654 C655 1.392(7)
C655 C656 1.379(7)
C655 H655 0.9500
C656 H656 0.9500
B2 N41 1.548(5)
B2 N51 1.551(5)
B2 N61 1.556(5)
B2 H2 1.13(6)
N41 N42 1.363(5)
N51 N52 1.358(5)
N61 N62 1.358(5)

loop_
_geom_torsion_atom_site_label_1
_geom_torsion_atom_site_label_2
_geom_torsion_atom_site_label_3
_geom_torsion_atom_site_label_4
_geom_torsion
N12 C13 C14 C15 -1.2(5)
C131 C13 C14 C15 -179.9(4)
C13 C14 C15 N11 1.7(4)
C13 C14 C15 C151 -178.5(4)
N22 C23 C24 C25 -0.3(5)
C231 C23 C24 C25 175.9(4)
C23 C24 C25 N21 0.7(4)
C23 C24 C25 C251 -178.1(4)
N32 C33 C34 C35 -1.3(5)
C331 C33 C34 C35 177.5(4)
C33 C34 C35 N31 0.4(5)
C33 C34 C35 C351 178.8(4)
N12 C13 C131 F11 -178.8(4)
C14 C13 C131 F11 -0.2(6)
N12 C13 C131 F12 61.5(5)
C14 C13 C131 F12 -119.9(5)
N12 C13 C131 F13 -59.3(5)
C14 C13 C131 F13 119.2(5)
N11 C15 C151 C156 129.0(4)
C14 C15 C151 C156 -50.8(6)
N11 C15 C151 C152 -50.3(6)
C14 C15 C151 C152 129.8(5)
C156 C151 C152 C153 -2.0(6)
C15 C151 C152 C153 177.3(4)
C151 C152 C153 C154 0.0(7)
C152 C153 C154 O1 -178.9(4)
C152 C153 C154 C155 1.8(7)
O1 C154 C155 C156 179.3(4)
C153 C154 C155 C156 -1.5(7)
C152 C151 C156 C155 2.3(6)
C15 C151 C156 C155 -177.1(4)
C154 C155 C156 C151 -0.5(6)
N22 C23 C231 F21 -178.6(4)
C24 C23 C231 F21 5.5(6)
N22 C23 C231 F23 61.0(5)
C24 C23 C231 F23 -114.8(5)
N22 C23 C231 F22 -58.0(5)
C24 C23 C231 F22 126.1(5)
N21 C25 C251 C256 119.1(4)
C24 C25 C251 C256 -62.3(6)
N21 C25 C251 C252 -61.6(6)
C24 C25 C251 C252 117.0(5)
C256 C251 C252 C253 -2.0(6)
C25 C251 C252 C253 178.7(4)
C251 C252 C253 C254 -0.2(7)
C252 C253 C254 O2 -177.6(4)
C252 C253 C254 C255 2.5(7)
O2 C254 C255 C256 177.5(4)
C253 C254 C255 C256 -2.5(7)
C254 C255 C256 C251 0.3(7)
C252 C251 C256 C255 2.0(6)
C25 C251 C256 C255 -178.8(4)
N32 C33 C331 F31 164.6(4)
C34 C33 C331 F31 -14.2(6)
N32 C33 C331 F33 44.6(6)
C34 C33 C331 F33 -134.2(4)
N32 C33 C331 F32 -74.8(5)
C34 C33 C331 F32 106.4(5)
N31 C35 C351 C352 -54.1(6)
C34 C35 C351 C352 127.7(5)
N31 C35 C351 C356 128.5(5)
C34 C35 C351 C356 -49.7(6)
C356 C351 C352 C353 -0.5(6)
C35 C351 C352 C353 -177.9(4)
C351 C352 C353 C354 0.7(7)
C352 C353 C354 O3 179.9(4)
C352 C353 C354 C355 -0.5(7)
O3 C354 C355 C356 179.8(5)
C353 C354 C355 C356 0.2(8)
C354 C355 C356 C351 0.0(8)
C352 C351 C356 C355 0.1(7)
C35 C351 C356 C355 177.7(4)
C14 C15 N11 N12 -1.6(4)
C151 C15 N11 N12 178.5(4)
C14 C15 N11 B1 168.5(4)
C151 C15 N11 B1 -11.4(6)
N21 B1 N11 N12 -60.5(5)
N31 B1 N11 N12 58.7(5)
N21 B1 N11 C15 130.4(4)
N31 B1 N11 C15 -110.4(4)
C14 C13 N12 N11 0.2(5)
C131 C13 N12 N11 179.0(4)
C14 C13 N12 Cu1 -175.1(3)
C131 C13 N12 Cu1 3.7(7)
C15 N11 N12 C13 0.9(4)
B1 N11 N12 C13 -170.0(4)
C15 N11 N12 Cu1 177.5(3)
B1 N11 N12 Cu1 6.7(4)
C24 C25 N21 N22 -0.8(4)
C251 C25 N21 N22 178.0(4)
C24 C25 N21 B1 176.7(4)
C251 C25 N21 B1 -4.5(6)
N31 B1 N21 C25 121.6(4)
N11 B1 N21 C25 -120.2(4)
N31 B1 N21 N22 -61.1(5)
N11 B1 N21 N22 57.1(5)
C24 C23 N22 N21 -0.2(5)
C231 C23 N22 N21 -176.6(3)
C24 C23 N22 Cu1 -172.8(3)
C231 C23 N22 Cu1 10.9(6)
C25 N21 N22 C23 0.6(4)
B1 N21 N22 C23 -177.1(3)
C25 N21 N22 Cu1 175.3(2)
B1 N21 N22 Cu1 -2.5(4)
C34 C35 N31 N32 0.6(5)
C351 C35 N31 N32 -177.9(4)
C34 C35 N31 B1 177.0(4)
C351 C35 N31 B1 -1.5(7)
N21 B1 N31 N32 59.8(5)
N11 B1 N31 N32 -59.4(5)
N21 B1 N31 C35 -116.2(4)
N11 B1 N31 C35 124.5(4)
C34 C33 N32 N31 1.7(5)
C331 C33 N32 N31 -177.2(4)
C34 C33 N32 Cu1 -175.7(3)
C331 C33 N32 Cu1 5.4(7)
C35 N31 N32 C33 -1.4(4)
B1 N31 N32 C33 -178.2(4)
C35 N31 N32 Cu1 176.8(3)
B1 N31 N32 Cu1 0.1(4)
C155 C154 O1 C16 2.5(7)
C153 C154 O1 C16 -176.8(5)
C253 C254 O2 C26 1.3(7)
C255 C254 O2 C26 -178.8(4)
C353 C354 O3 C36 -3.9(7)
C355 C354 O3 C36 176.6(5)
N42 C43 C44 C45 0.0(5)
C431 C43 C44 C45 177.7(4)
C43 C44 C45 N41 -0.1(4)
C43 C44 C45 C451 177.5(4)
N52 C53 C54 C55 0.4(5)
C531 C53 C54 C55 -180.0(4)
C53 C54 C55 N51 0.4(4)
C53 C54 C55 C551 -179.4(4)
N62 C63 C64 C65 -0.6(5)
C631 C63 C64 C65 -179.0(4)
C63 C64 C65 N61 0.7(5)
C63 C64 C65 C651 179.6(4)
N42 C43 C431 F42 -63.3(5)
C44 C43 C431 F42 119.2(5)
N42 C43 C431 F41 176.1(4)
C44 C43 C431 F41 -1.3(6)
N42 C43 C431 F43 57.6(5)
C44 C43 C431 F43 -119.8(5)
N41 C45 C451 C456 128.2(4)
C44 C45 C451 C456 -49.0(6)
N41 C45 C451 C452 -53.7(6)
C44 C45 C451 C452 129.1(5)
C456 C451 C452 C453 -1.6(6)
C45 C451 C452 C453 -179.7(4)
C451 C452 C453 C454 1.3(7)
C452 C453 C454 O4 -179.8(4)
C452 C453 C454 C455 -0.6(7)
O4 C454 C455 C456 179.5(4)
C453 C454 C455 C456 0.2(7)
C454 C455 C456 C451 -0.5(7)
C452 C451 C456 C455 1.2(7)
C45 C451 C456 C455 179.4(4)
N52 C53 C531 F51 -169.3(4)
C54 C53 C531 F51 11.0(6)
N52 C53 C531 F52 -49.0(5)
C54 C53 C531 F52 131.3(4)
N52 C53 C531 F53 70.7(5)
C54 C53 C531 F53 -109.0(5)
N51 C55 C551 C552 -52.4(6)
C54 C55 C551 C552 127.3(5)
N51 C55 C551 C556 126.4(4)
C54 C55 C551 C556 -53.9(6)
C556 C551 C552 C553 -1.6(6)
C55 C551 C552 C553 177.2(4)
C551 C552 C553 C554 0.4(7)
C552 C553 C554 O5 -179.1(4)
C552 C553 C554 C555 0.6(7)
O5 C554 C555 C556 179.3(5)
C553 C554 C555 C556 -0.4(7)
C554 C555 C556 C551 -0.9(6)
C552 C551 C556 C555 1.9(6)
C55 C551 C556 C555 -177.0(4)
N62 C63 C631 F63 54.6(6)
C64 C63 C631 F63 -127.1(5)
N62 C63 C631 F61 174.9(3)
C64 C63 C631 F61 -6.8(6)
N62 C63 C631 F62 -66.5(5)
C64 C63 C631 F62 111.8(5)
N61 C65 C651 C652 -54.7(6)
C64 C65 C651 C652 126.6(5)
N61 C65 C651 C656 125.6(4)
C64 C65 C651 C656 -53.1(6)
C656 C651 C652 C653 -1.9(6)
C65 C651 C652 C653 178.4(4)
C651 C652 C653 C654 -0.1(7)
C652 C653 C654 O6 -176.6(4)
C652 C653 C654 C655 1.7(7)
O6 C654 C655 C656 177.2(4)
C653 C654 C655 C656 -1.3(7)
C654 C655 C656 C651 -0.8(7)
C652 C651 C656 C655 2.3(6)
C65 C651 C656 C655 -178.0(4)
C44 C45 N41 N42 0.1(4)
C451 C45 N41 N42 -177.6(4)
C44 C45 N41 B2 177.9(4)
C451 C45 N41 B2 0.1(6)
N51 B2 N41 C45 120.8(4)
N61 B2 N41 C45 -118.7(4)
N51 B2 N41 N42 -61.7(5)
N61 B2 N41 N42 58.8(5)
C44 C43 N42 N41 0.1(5)
C431 C43 N42 N41 -177.7(4)
C44 C43 N42 Cu2 179.7(13)
C431 C43 N42 Cu2 1.9(14)
C44 C43 N42 Cu2' 177.2(16)
C431 C43 N42 Cu2' -0.6(17)
C45 N41 N42 C43 -0.1(4)
B2 N41 N42 C43 -178.1(3)
C45 N41 N42 Cu2 -179.9(9)
B2 N41 N42 Cu2 2.2(10)
C45 N41 N42 Cu2' -178.0(12)
B2 N41 N42 Cu2' 4.0(12)
C54 C55 N51 N52 -1.0(4)
C551 C55 N51 N52 178.8(4)
C54 C55 N51 B2 170.0(4)
C551 C55 N51 B2 -10.2(6)
N41 B2 N51 N52 55.1(5)
N61 B2 N51 N52 -65.7(4)
N41 B2 N51 C55 -115.2(4)
N61 B2 N51 C55 124.1(4)
C54 C53 N52 N51 -0.9(5)
C531 C53 N52 N51 179.4(4)
C54 C53 N52 Cu2' -175.0(14)
C531 C53 N52 Cu2' 5.3(15)
C54 C53 N52 Cu2 -175.4(11)
C531 C53 N52 Cu2 4.8(13)
C55 N51 N52 C53 1.2(4)
B2 N51 N52 C53 -170.8(3)
C55 N51 N52 Cu2' 176.9(10)
B2 N51 N52 Cu2' 4.9(11)
C55 N51 N52 Cu2 177.4(8)
B2 N51 N52 Cu2 5.4(9)
C64 C65 N61 N62 -0.7(4)
C651 C65 N61 N62 -179.6(4)
C64 C65 N61 B2 172.2(4)
C651 C65 N61 B2 -6.7(6)
N41 B2 N61 C65 124.6(4)
N51 B2 N61 C65 -114.9(4)
N41 B2 N61 N62 -63.0(5)
N51 B2 N61 N62 57.5(5)
C64 C63 N62 N61 0.2(4)
C631 C63 N62 N61 178.7(4)
C64 C63 N62 Cu2 -179.6(12)
C631 C63 N62 Cu2 -1.1(13)
C64 C63 N62 Cu2' -178.0(14)
C631 C63 N62 Cu2' 0.5(15)
C65 N61 N62 C63 0.3(4)
B2 N61 N62 C63 -173.3(3)
C65 N61 N62 Cu2 -179.8(8)
B2 N61 N62 Cu2 6.5(9)
C65 N61 N62 Cu2' 179.1(10)
B2 N61 N62 Cu2' 5.4(10)
C453 C454 O4 C46 -4.7(7)
C455 C454 O4 C46 176.1(5)
C555 C554 O5 C56 5.1(8)
C553 C554 O5 C56 -175.2(6)
C655 C654 O6 C66 -174.3(5)
C653 C654 O6 C66 4.1(7)
